data_4103835
loop_
_publ_author_name
'Vivian Wing-Wah Yam'
'Jason Ka-Wai Lee'
'Chi-Chiu Ko'
'Nianyong Zhu'

_publ_section_title
;
 Photochromic Diarylethene-Containing Ionic Liquids and N-Heterocyclic
 Carbenes
;
_journal_name_full 'Journal of the American Chemical Society'
_journal_page_first 912
_journal_page_last 913
_journal_paper_doi 10.1021/ja808791e
_journal_volume 131
_journal_year 2009
_chemical_formula_moiety 'C17 H20 Au Cl N2 S2'
_chemical_formula_sum 'C17 H20 Au Cl N2 S2'
_chemical_formula_weight 548.89
_chemical_name_systematic
;
 ?
;
_space_group_IT_number 14
_symmetry_cell_setting monoclinic
_symmetry_space_group_name_Hall '-P 2ybc'
_symmetry_space_group_name_H-M 'P 1 21/c 1'
_atom_sites_solution_hydrogens geom
_atom_sites_solution_primary direct
_atom_sites_solution_secondary difmap
_audit_creation_method SHELXL-97
_cell_angle_alpha 90.00
_cell_angle_beta 96.23(3)
_cell_angle_gamma 90.00
_cell_formula_units_Z 4
_cell_length_a 17.141(3)
_cell_length_b 7.9300(16)
_cell_length_c 14.179(3)
_cell_measurement_reflns_used 0
_cell_measurement_temperature 301(2)
_cell_measurement_theta_max 0
_cell_measurement_theta_min 0
_cell_volume 1915.9(7)
_computing_molecular_graphics 'Ortep-3 for Windows (Farrugia, 1997)'
_computing_publication_material 'WinGX publication routines (Farrugia, 1999)'
_computing_structure_refinement 'SHELXL-97 (Sheldrick, 1997)'
_computing_structure_solution 'SHELXS-97 (Sheldrick, 1997)'
_diffrn_ambient_temperature 301(2)
_diffrn_measured_fraction_theta_full 0.943
_diffrn_measured_fraction_theta_max 0.943
_diffrn_radiation_monochromator graphite
_diffrn_radiation_source 'fine-focus sealed tube'
_diffrn_radiation_type MoK\a
_diffrn_radiation_wavelength 0.71073
_diffrn_reflns_av_R_equivalents 0.0906
_diffrn_reflns_av_sigmaI/netI 0.0902
_diffrn_reflns_limit_h_max 20
_diffrn_reflns_limit_h_min -20
_diffrn_reflns_limit_k_max 9
_diffrn_reflns_limit_k_min -9
_diffrn_reflns_limit_l_max 17
_diffrn_reflns_limit_l_min -17
_diffrn_reflns_number 13893
_diffrn_reflns_theta_full 25.63
_diffrn_reflns_theta_max 25.63
_diffrn_reflns_theta_min 1.19
_exptl_absorpt_coefficient_mu 8.036
_exptl_absorpt_correction_type none
_exptl_crystal_colour colorless
_exptl_crystal_density_diffrn 1.903
_exptl_crystal_density_method 'not measured'
_exptl_crystal_description prism
_exptl_crystal_F_000 1056
_exptl_crystal_size_max 0.4
_exptl_crystal_size_mid 0.3
_exptl_crystal_size_min 0.15
_refine_diff_density_max 1.470
_refine_diff_density_min -2.105
_refine_diff_density_rms 0.269
_refine_ls_extinction_method none
_refine_ls_goodness_of_fit_ref 1.082
_refine_ls_hydrogen_treatment ride-on
_refine_ls_matrix_type full
_refine_ls_number_parameters 214
_refine_ls_number_reflns 3414
_refine_ls_number_restraints 0
_refine_ls_restrained_S_all 1.082
_refine_ls_R_factor_all 0.0460
_refine_ls_R_factor_gt 0.0412
_refine_ls_shift/su_max 0.001
_refine_ls_shift/su_mean 0.000
_refine_ls_structure_factor_coef Fsqd
_refine_ls_weighting_details 'calc w=1/[\s^2^(Fo^2^)+(0.0623P)^2^+0.0000P] where P=(Fo^2^+2Fc^2^)/3'
_refine_ls_weighting_scheme calc
_refine_ls_wR_factor_gt 0.1135
_refine_ls_wR_factor_ref 0.1254
_reflns_number_gt 3038
_reflns_number_total 3414
_reflns_threshold_expression >2sigma(I)
_cod_data_source_file ja808791e_si_005.cif
_cod_data_source_block Complex_2
_cod_database_code 4103835

loop_
_symmetry_equiv_pos_as_xyz
'x, y, z'
'-x, y+1/2, -z+1/2'
'-x, -y, -z'
'x, -y-1/2, z-1/2'

loop_
_atom_site_label
_atom_site_type_symbol
_atom_site_fract_x
_atom_site_fract_y
_atom_site_fract_z
_atom_site_U_iso_or_equiv
_atom_site_adp_type
_atom_site_occupancy
_atom_site_symmetry_multiplicity
_atom_site_calc_flag
_atom_site_refinement_flags
Au1 Au 0.977084(12) 0.18453(3) 0.069098(16) 0.04187(15) Uani 1 1 d .
S1 S 0.58416(12) -0.3140(2) -0.10790(17) 0.0587(5) Uani 1 1 d .
S2 S 0.67404(13) 0.1372(3) -0.39781(14) 0.0690(5) Uani 1 1 d .
Cl1 Cl 1.07784(11) 0.2823(2) 0.17250(14) 0.0622(5) Uani 1 1 d .
N1 N 0.8254(3) 0.0112(6) 0.0046(3) 0.0356(10) Uani 1 1 d .
N2 N 0.8695(3) 0.1437(6) -0.1115(3) 0.0381(10) Uani 1 1 d .
C1 C 0.8858(3) 0.1062(7) -0.0181(4) 0.0386(12) Uani 1 1 d .
C2 C 0.7701(3) -0.0090(7) -0.0732(4) 0.0377(11) Uani 1 1 d .
C3 C 0.7978(3) 0.0745(7) -0.1475(4) 0.0378(11) Uani 1 1 d .
C4 C 0.8229(4) -0.0606(9) 0.0984(5) 0.0562(17) Uani 1 1 d .
H4A H 0.8754 -0.0746 0.1285 0.084 Uiso 1 1 calc R
H4B H 0.7972 -0.1683 0.0930 0.084 Uiso 1 1 calc R
H4C H 0.7945 0.0136 0.1359 0.084 Uiso 1 1 calc R
C5 C 0.9213(4) 0.2456(10) -0.1650(4) 0.0538(15) Uani 1 1 d .
H5A H 0.9563 0.3104 -0.1217 0.081 Uiso 1 1 calc R
H5B H 0.8902 0.3203 -0.2070 0.081 Uiso 1 1 calc R
H5C H 0.9513 0.1725 -0.2013 0.081 Uiso 1 1 calc R
C6 C 0.5231(5) -0.2204(12) 0.0612(7) 0.076(2) Uani 1 1 d .
H6A H 0.5299 -0.3274 0.0927 0.113 Uiso 1 1 calc R
H6B H 0.4720 -0.2156 0.0262 0.113 Uiso 1 1 calc R
H6C H 0.5282 -0.1315 0.1074 0.113 Uiso 1 1 calc R
C7 C 0.5847(5) -0.1994(8) -0.0058(6) 0.0574(19) Uani 1 1 d .
C8 C 0.6482(3) -0.0949(7) 0.0035(4) 0.0484(14) Uani 1 1 d .
H8 H 0.6589 -0.0213 0.0543 0.058 Uiso 1 1 calc R
C9 C 0.6965(3) -0.1083(7) -0.0712(4) 0.0396(12) Uani 1 1 d .
C10 C 0.6699(4) -0.2237(8) -0.1373(5) 0.0449(14) Uani 1 1 d .
C11 C 0.7042(4) -0.2856(9) -0.2240(5) 0.0558(17) Uani 1 1 d .
H11A H 0.6844 -0.2187 -0.2778 0.084 Uiso 1 1 calc R
H11B H 0.6898 -0.4014 -0.2353 0.084 Uiso 1 1 calc R
H11C H 0.7603 -0.2763 -0.2144 0.084 Uiso 1 1 calc R
C12 C 0.6290(5) 0.2067(10) -0.2194(8) 0.076(2) Uani 1 1 d .
H12A H 0.5959 0.1137 -0.2066 0.114 Uiso 1 1 calc R
H12B H 0.5982 0.2914 -0.2547 0.114 Uiso 1 1 calc R
H12C H 0.6522 0.2539 -0.1606 0.114 Uiso 1 1 calc R
C13 C 0.6925(4) 0.1463(9) -0.2762(6) 0.0543(17) Uani 1 1 d .
C14 C 0.7663(4) 0.0934(7) -0.2474(4) 0.0442(13) Uani 1 1 d .
C15 C 0.8082(4) 0.0459(7) -0.3237(4) 0.0467(14) Uani 1 1 d .
H15 H 0.8598 0.0074 -0.3155 0.056 Uiso 1 1 calc R
C16 C 0.7662(5) 0.0618(8) -0.4097(5) 0.0582(18) Uani 1 1 d .
C17 C 0.7906(5) 0.0205(11) -0.5060(5) 0.075(2) Uani 1 1 d .
H17A H 0.8452 -0.0094 -0.4998 0.113 Uiso 1 1 calc R
H17B H 0.7823 0.1171 -0.5467 0.113 Uiso 1 1 calc R
H17C H 0.7600 -0.0724 -0.5330 0.113 Uiso 1 1 calc R

loop_
_atom_site_aniso_label
_atom_site_aniso_U_11
_atom_site_aniso_U_22
_atom_site_aniso_U_33
_atom_site_aniso_U_23
_atom_site_aniso_U_13
_atom_site_aniso_U_12
Au1 0.0390(2) 0.0438(2) 0.0420(2) -0.00402(7) 0.00069(14) -0.00041(7)
S1 0.0470(10) 0.0598(11) 0.0683(13) -0.0028(7) 0.0023(9) -0.0165(7)
S2 0.0792(13) 0.0660(10) 0.0553(11) 0.0158(9) -0.0227(10) -0.0109(10)
Cl1 0.0501(9) 0.0694(10) 0.0637(12) -0.0148(8) -0.0089(8) -0.0077(8)
N1 0.037(2) 0.034(2) 0.035(2) 0.0024(17) 0.002(2) -0.0033(18)
N2 0.040(2) 0.036(2) 0.038(3) -0.001(2) 0.003(2) -0.0049(19)
C1 0.045(3) 0.038(3) 0.033(3) 0.003(2) 0.004(2) 0.012(2)
C2 0.037(3) 0.038(3) 0.039(3) 0.000(2) 0.004(2) -0.001(2)
C3 0.041(3) 0.039(3) 0.034(3) -0.003(2) 0.006(2) -0.002(2)
C4 0.064(4) 0.064(4) 0.040(3) 0.011(3) -0.001(3) -0.015(3)
C5 0.054(4) 0.068(4) 0.040(3) 0.007(3) 0.008(3) -0.023(4)
C6 0.056(5) 0.092(6) 0.084(6) 0.009(5) 0.026(4) -0.008(4)
C7 0.048(4) 0.058(4) 0.069(5) 0.004(3) 0.014(4) -0.005(3)
C8 0.045(3) 0.047(3) 0.055(4) 0.003(3) 0.011(3) 0.003(3)
C9 0.038(3) 0.038(3) 0.043(3) 0.002(2) 0.004(2) -0.005(2)
C10 0.039(3) 0.047(3) 0.048(4) 0.003(3) 0.002(3) -0.002(3)
C11 0.062(4) 0.056(4) 0.050(4) -0.008(3) 0.005(3) -0.002(3)
C12 0.064(5) 0.070(5) 0.094(7) 0.009(4) 0.009(5) 0.018(4)
C13 0.060(4) 0.042(3) 0.058(4) 0.010(3) -0.008(3) 0.001(3)
C14 0.054(3) 0.042(3) 0.037(3) 0.006(2) 0.002(3) -0.009(3)
C15 0.053(3) 0.047(3) 0.039(3) 0.006(2) 0.002(3) -0.006(3)
C16 0.088(5) 0.045(3) 0.040(3) 0.005(3) 0.004(3) -0.022(3)
C17 0.117(7) 0.068(5) 0.041(4) -0.002(3) 0.010(4) -0.035(5)

loop_
_atom_type_symbol
_atom_type_description
_atom_type_scat_dispersion_real
_atom_type_scat_dispersion_imag
_atom_type_scat_source
Au Au -2.0133 8.8022 'International Tables Vol C Tables 4.2.6.8 and 6.1.1.4'
S S 0.1246 0.1234 'International Tables Vol C Tables 4.2.6.8 and 6.1.1.4'
Cl Cl 0.1484 0.1585 'International Tables Vol C Tables 4.2.6.8 and 6.1.1.4'
N N 0.0061 0.0033 'International Tables Vol C Tables 4.2.6.8 and 6.1.1.4'
C C 0.0033 0.0016 'International Tables Vol C Tables 4.2.6.8 and 6.1.1.4'
H H 0.0000 0.0000 'International Tables Vol C Tables 4.2.6.8 and 6.1.1.4'

loop_
_geom_angle_atom_site_label_1
_geom_angle_atom_site_label_2
_geom_angle_atom_site_label_3
_geom_angle
C1 Au1 Cl1 177.28(16)
C7 S1 C10 93.3(3)
C16 S2 C13 92.4(3)
C1 N1 C2 110.7(4)
C1 N1 C4 122.5(5)
C2 N1 C4 126.9(5)
C1 N2 C3 110.6(5)
C1 N2 C5 123.6(5)
C3 N2 C5 125.8(5)
N1 C1 N2 105.9(5)
N1 C1 Au1 126.9(4)
N2 C1 Au1 127.1(4)
C3 C2 N1 107.0(5)
C3 C2 C9 129.4(5)
N1 C2 C9 123.6(5)
C2 C3 N2 105.9(5)
C2 C3 C14 131.9(5)
N2 C3 C14 122.1(5)
N1 C4 H4A 109.5
N1 C4 H4B 109.5
H4A C4 H4B 109.5
N1 C4 H4C 109.5
H4A C4 H4C 109.5
H4B C4 H4C 109.5
N2 C5 H5A 109.5
N2 C5 H5B 109.5
H5A C5 H5B 109.5
N2 C5 H5C 109.5
H5A C5 H5C 109.5
H5B C5 H5C 109.5
C7 C6 H6A 109.5
C7 C6 H6B 109.5
H6A C6 H6B 109.5
C7 C6 H6C 109.5
H6A C6 H6C 109.5
H6B C6 H6C 109.5
C8 C7 C6 127.9(8)
C8 C7 S1 109.7(6)
C6 C7 S1 122.4(6)
C7 C8 C9 114.0(6)
C7 C8 H8 123.0
C9 C8 H8 123.0
C10 C9 C8 112.8(5)
C10 C9 C2 124.5(5)
C8 C9 C2 122.6(5)
C9 C10 C11 131.0(6)
C9 C10 S1 110.2(5)
C11 C10 S1 118.8(5)
C10 C11 H11A 109.5
C10 C11 H11B 109.5
H11A C11 H11B 109.5
C10 C11 H11C 109.5
H11A C11 H11C 109.5
H11B C11 H11C 109.5
C13 C12 H12A 109.5
C13 C12 H12B 109.5
H12A C12 H12B 109.5
C13 C12 H12C 109.5
H12A C12 H12C 109.5
H12B C12 H12C 109.5
C14 C13 C12 130.3(7)
C14 C13 S2 110.7(6)
C12 C13 S2 119.1(6)
C13 C14 C15 112.9(6)
C13 C14 C3 123.8(6)
C15 C14 C3 123.1(6)
C16 C15 C14 113.6(6)
C16 C15 H15 123.2
C14 C15 H15 123.2
C15 C16 C17 128.6(8)
C15 C16 S2 110.4(5)
C17 C16 S2 121.0(6)
C16 C17 H17A 109.5
C16 C17 H17B 109.5
H17A C17 H17B 109.5
C16 C17 H17C 109.5
H17A C17 H17C 109.5
H17B C17 H17C 109.5

loop_
_geom_bond_atom_site_label_1
_geom_bond_atom_site_label_2
_geom_bond_distance
Au1 C1 1.986(6)
Au1 Cl1 2.2769(18)
S1 C7 1.708(9)
S1 C10 1.727(6)
S2 C16 1.715(8)
S2 C13 1.721(8)
N1 C1 1.347(7)
N1 C2 1.383(7)
N1 C4 1.452(7)
N2 C1 1.357(7)
N2 C3 1.391(7)
N2 C5 1.471(7)
C2 C3 1.372(8)
C2 C9 1.489(7)
C3 C14 1.468(8)
C4 H4A 0.9600
C4 H4B 0.9600
C4 H4C 0.9600
C5 H5A 0.9600
C5 H5B 0.9600
C5 H5C 0.9600
C6 C7 1.504(11)
C6 H6A 0.9600
C6 H6B 0.9600
C6 H6C 0.9600
C7 C8 1.363(9)
C8 C9 1.417(8)
C8 H8 0.9300
C9 C10 1.354(9)
C10 C11 1.501(9)
C11 H11A 0.9600
C11 H11B 0.9600
C11 H11C 0.9600
C12 C13 1.501(12)
C12 H12A 0.9600
C12 H12B 0.9600
C12 H12C 0.9600
C13 C14 1.353(9)
C14 C15 1.413(8)
C15 C16 1.354(9)
C15 H15 0.9300
C16 C17 1.507(10)
C17 H17A 0.9600
C17 H17B 0.9600
C17 H17C 0.9600
